data_4330734
loop_
_publ_author_name
'Nathan A. Meredith'
'Matthew J. Polinski'
'Jian Lin'
'Antonio Simonetti'
'Thomas E. Albrecht-Schmitt'

_publ_section_title
;
 Incorporation of Neptunium(VI) into a Uranyl Selenite
;
_journal_name_full 'Inorganic Chemistry'
_journal_page_first 10480
_journal_page_last 10482
_journal_paper_doi 10.1021/ic301682b
_journal_volume 51
_journal_year 2012
_chemical_formula_moiety 'Cs[(U O2)(H Se O3)(Se O3)]'
_chemical_formula_sum 'Cs2 H2 O16 Se4 U2'
_chemical_formula_weight 657.87
_chemical_name_common
;
 Cesium Uranyl Hydrogenselenite Selenite
;
_chemical_name_systematic
;
 Cesium Dioxouranium(VI) Hydrogenselenate(IV) Selenate(IV)
;
_space_group_IT_number 14
_symmetry_cell_setting monoclinic
_symmetry_space_group_name_Hall '-P 2ybc'
_symmetry_space_group_name_H-M 'P 1 21/c 1'
_atom_sites_solution_hydrogens geom
_atom_sites_solution_primary direct
_atom_sites_solution_secondary difmap
_audit_creation_method SHELXL-97
_cell_angle_alpha 90.00
_cell_angle_beta 100.845(2)
_cell_angle_gamma 90.00
_cell_formula_units_Z 8
_cell_length_a 13.8169(5)
_cell_length_b 10.5942(4)
_cell_length_c 12.5144(5)
_cell_measurement_reflns_used 4128
_cell_measurement_temperature 100(2)
_cell_measurement_theta_max 27.50
_cell_measurement_theta_min 1.50
_cell_volume 1799.13(12)
_computing_cell_refinement 'smart saint'
_computing_data_collection smart
_computing_data_reduction SAINT
_computing_molecular_graphics 'SHELXP-97 (Sheldrick, 1997)'
_computing_publication_material 'SHELXCIF-97 (Sheldrick, 2000)'
_computing_structure_refinement 'SHELXL-97 (Sheldrick, 1997)'
_computing_structure_solution 'SHELXS-97 (Sheldrick, 1990)'
_diffrn_ambient_temperature 100(2)
_diffrn_detector_area_resol_mean 0
_diffrn_measured_fraction_theta_full 0.999
_diffrn_measured_fraction_theta_max 0.999
_diffrn_measurement_device_type 'BRUKER apex II'
_diffrn_measurement_method '0.5 wide w/ exposures'
_diffrn_radiation_monochromator 'Quazar optics'
_diffrn_radiation_source 'Imus microfocused'
_diffrn_radiation_type MoK\a
_diffrn_radiation_wavelength 0.71073
_diffrn_reflns_av_R_equivalents 0.0374
_diffrn_reflns_av_sigmaI/netI 0.0415
_diffrn_reflns_limit_h_max 17
_diffrn_reflns_limit_h_min -17
_diffrn_reflns_limit_k_max 10
_diffrn_reflns_limit_k_min -13
_diffrn_reflns_limit_l_max 16
_diffrn_reflns_limit_l_min -15
_diffrn_reflns_number 11269
_diffrn_reflns_theta_full 27.50
_diffrn_reflns_theta_max 27.50
_diffrn_reflns_theta_min 1.50
_exptl_absorpt_coefficient_mu 30.130
_exptl_absorpt_correction_T_max 0.222
_exptl_absorpt_correction_T_min 0.006
_exptl_absorpt_correction_type numerical
_exptl_absorpt_process_details SHELTXPREP
_exptl_crystal_colour Yellow
_exptl_crystal_density_diffrn 4.858
_exptl_crystal_density_meas ?
_exptl_crystal_description 'Thin plate'
_exptl_crystal_F_000 2240
_exptl_crystal_size_max 0.20
_exptl_crystal_size_mid 0.15
_exptl_crystal_size_min 0.05
_refine_diff_density_max 2.155
_refine_diff_density_min -1.879
_refine_diff_density_rms 0.293
_refine_ls_extinction_method none
_refine_ls_goodness_of_fit_ref 1.046
_refine_ls_hydrogen_treatment mixed
_refine_ls_matrix_type full
_refine_ls_number_parameters 220
_refine_ls_number_reflns 4128
_refine_ls_number_restraints 0
_refine_ls_restrained_S_all 1.046
_refine_ls_R_factor_all 0.0282
_refine_ls_R_factor_gt 0.0255
_refine_ls_shift/su_max 0.001
_refine_ls_shift/su_mean 0.000
_refine_ls_structure_factor_coef Fsqd
_refine_ls_weighting_details 'calc w=1/[\s^2^(Fo^2^)+(0.0254P)^2^+3.2610P] where P=(Fo^2^+2Fc^2^)/3'
_refine_ls_weighting_scheme calc
_refine_ls_wR_factor_gt 0.0601
_refine_ls_wR_factor_ref 0.0616
_reflns_number_gt 3807
_reflns_number_total 4128
_reflns_threshold_expression >2sigma(I)
_cod_data_source_file ic301682b_si_002_1.cif
_cod_data_source_block save
_cod_depositor_comments
;
The following automatic conversions were performed:

'_exptl_crystal_density_meas' value 'N/A' was changed to '?' - the
value is perceived as not measured.

Automatic conversion script
Id: cif_fix_values 3008 2015-01-20 13:52:24Z robertas 
;
_cod_database_code 4330734

loop_
_symmetry_equiv_pos_as_xyz
'x, y, z'
'-x, y+1/2, -z+1/2'
'-x, -y, -z'
'x, -y-1/2, z-1/2'

loop_
_atom_site_label
_atom_site_type_symbol
_atom_site_fract_x
_atom_site_fract_y
_atom_site_fract_z
_atom_site_U_iso_or_equiv
_atom_site_adp_type
_atom_site_occupancy
_atom_site_symmetry_multiplicity
_atom_site_calc_flag
U1 U 0.593141(13) 0.16380(2) 0.260868(17) 0.00568(7) Uani 1 1 d
U2 U 0.910120(13) 0.76677(2) 0.228388(17) 0.00554(7) Uani 1 1 d
Cs1 Cs 0.87298(2) 0.41208(4) 0.43267(3) 0.00978(9) Uani 1 1 d
Cs2 Cs 0.36288(2) 0.02158(4) 0.38808(3) 0.01055(9) Uani 1 1 d
Se1 Se 0.85523(4) 0.09252(5) 0.25912(5) 0.00573(12) Uani 1 1 d
Se2 Se 0.58393(4) 0.44860(6) 0.41792(5) 0.00653(12) Uani 1 1 d
Se3 Se 0.34501(4) 0.33813(5) 0.22935(5) 0.00654(12) Uani 1 1 d
Se4 Se 0.08999(4) -0.03830(6) 0.40873(5) 0.00608(12) Uani 1 1 d
O1 O 0.6022(3) 0.2373(4) 0.1345(3) 0.0104(9) Uani 1 1 d
O2 O 0.5855(3) 0.0816(4) 0.3842(4) 0.0116(9) Uani 1 1 d
O3 O 0.3487(3) 0.4753(4) 0.3036(3) 0.0083(8) Uani 1 1 d
O4 O 0.7689(3) 0.1619(4) 0.3205(3) 0.0076(8) Uani 1 1 d
O5 O 0.4542(3) 0.2777(4) 0.2922(4) 0.0119(9) Uani 1 1 d
O6 O 0.6503(3) 0.3519(4) 0.3537(4) 0.0114(9) Uani 1 1 d
O7 O 0.5501(3) 0.5595(4) 0.3238(4) 0.0117(9) Uani 1 1 d
O8 O 0.8960(3) 0.8605(4) 0.1080(3) 0.0090(9) Uani 1 1 d
O9 O 0.9323(3) 0.6792(4) 0.3524(3) 0.0105(9) Uani 1 1 d
O10 O 0.9577(3) 0.1613(4) 0.3317(3) 0.0083(9) Uani 1 1 d
O11 O 0.2653(3) 0.2528(4) 0.2836(4) 0.0108(9) Uani 1 1 d
O12 O 0.8643(3) -0.0522(4) 0.3175(3) 0.0083(8) Uani 1 1 d
O13 O 0.0575(3) -0.1171(4) 0.2915(3) 0.0113(9) Uani 1 1 d
O14 O 0.1529(3) 0.0841(4) 0.3712(3) 0.0085(9) Uani 1 1 d
O15 O 0.1909(3) -0.1378(4) 0.4622(4) 0.0110(9) Uiso 1 1 d
H1 H 0.193(5) -0.155(6) 0.531(6) 0.012(17) Uiso 1 1 d
O16 O 0.6840(3) 0.5278(5) 0.4951(4) 0.0138(10) Uani 1 1 d
H2 H 0.671(5) 0.539(7) 0.551(7) 0.02(2) Uiso 1 1 d

loop_
_atom_site_aniso_label
_atom_site_aniso_U_11
_atom_site_aniso_U_22
_atom_site_aniso_U_33
_atom_site_aniso_U_23
_atom_site_aniso_U_13
_atom_site_aniso_U_12
U1 0.00259(10) 0.00768(13) 0.00659(11) -0.00041(8) 0.00038(8) 0.00018(7)
U2 0.00241(10) 0.00709(13) 0.00702(12) 0.00017(8) 0.00065(8) 0.00033(7)
Cs1 0.00704(16) 0.0117(2) 0.01101(19) -0.00230(15) 0.00271(14) -0.00156(13)
Cs2 0.00583(15) 0.0139(2) 0.01229(19) 0.00424(15) 0.00275(14) 0.00203(13)
Se1 0.0025(2) 0.0084(3) 0.0063(3) -0.0003(2) 0.0006(2) 0.00040(19)
Se2 0.0038(2) 0.0096(3) 0.0061(3) -0.0003(2) 0.0006(2) 0.0006(2)
Se3 0.0035(2) 0.0084(3) 0.0078(3) -0.0008(2) 0.0011(2) -0.00093(19)
Se4 0.0035(2) 0.0085(3) 0.0062(3) 0.0002(2) 0.0008(2) -0.00042(19)
O1 0.0048(18) 0.018(2) 0.007(2) 0.0023(18) -0.0010(16) 0.0001(16)
O2 0.0073(18) 0.018(3) 0.009(2) -0.0015(18) 0.0006(16) -0.0017(16)
O3 0.0070(18) 0.007(2) 0.011(2) -0.0014(17) 0.0023(16) -0.0007(15)
O4 0.0056(18) 0.007(2) 0.010(2) -0.0035(17) 0.0017(16) 0.0011(15)
O5 0.0035(18) 0.013(2) 0.018(2) -0.0031(19) 0.0005(17) 0.0040(15)
O6 0.0035(17) 0.014(2) 0.017(2) -0.0039(19) 0.0017(16) 0.0014(15)
O7 0.0045(18) 0.013(2) 0.016(2) 0.0037(19) -0.0009(17) -0.0005(16)
O8 0.0038(17) 0.014(2) 0.009(2) 0.0011(18) 0.0007(16) -0.0008(15)
O9 0.0093(19) 0.013(2) 0.009(2) 0.0027(18) 0.0012(17) -0.0005(16)
O10 0.0027(17) 0.012(2) 0.010(2) 0.0011(17) -0.0002(16) -0.0023(15)
O11 0.0049(18) 0.010(2) 0.018(2) 0.0042(18) 0.0031(17) 0.0020(15)
O12 0.0073(18) 0.007(2) 0.010(2) 0.0009(17) 0.0001(16) -0.0004(15)
O13 0.0070(18) 0.017(2) 0.010(2) -0.0040(19) 0.0006(16) -0.0040(16)
O14 0.0056(18) 0.007(2) 0.013(2) 0.0027(17) 0.0001(16) -0.0013(15)
O16 0.0080(19) 0.025(3) 0.008(2) -0.005(2) 0.0004(17) -0.0021(17)

loop_
_atom_type_symbol
_atom_type_description
_atom_type_scat_dispersion_real
_atom_type_scat_dispersion_imag
_atom_type_scat_source
O O 0.0106 0.0060 'International Tables Vol C Tables 4.2.6.8 and 6.1.1.4'
H H 0.0000 0.0000 'International Tables Vol C Tables 4.2.6.8 and 6.1.1.4'
Se Se -0.0929 2.2259 'International Tables Vol C Tables 4.2.6.8 and 6.1.1.4'
Cs Cs -0.3680 2.1192 'International Tables Vol C Tables 4.2.6.8 and 6.1.1.4'
U U -9.6767 9.6646 'International Tables Vol C Tables 4.2.6.8 and 6.1.1.4'

loop_
_geom_angle_atom_site_label_1
_geom_angle_atom_site_label_2
_geom_angle_atom_site_label_3
_geom_angle
_geom_angle_site_symmetry_1
_geom_angle_site_symmetry_3
O1 U1 O2 176.7(2) . .
O1 U1 O7 89.97(17) . 2_645
O2 U1 O7 88.77(17) . 2_645
O1 U1 O3 88.93(17) . 2_645
O2 U1 O3 87.81(17) . 2_645
O7 U1 O3 75.99(14) 2_645 2_645
O1 U1 O5 96.81(17) . .
O2 U1 O5 85.65(17) . .
O7 U1 O5 70.85(14) 2_645 .
O3 U1 O5 146.29(14) 2_645 .
O1 U1 O6 89.72(18) . .
O2 U1 O6 93.13(18) . .
O7 U1 O6 142.74(14) 2_645 .
O3 U1 O6 141.25(13) 2_645 .
O5 U1 O6 72.21(14) . .
O1 U1 O4 92.49(16) . .
O2 U1 O4 87.03(16) . .
O7 U1 O4 148.91(14) 2_645 .
O3 U1 O4 73.08(13) 2_645 .
O5 U1 O4 139.30(14) . .
O6 U1 O4 68.30(13) . .
O1 U1 Cs2 133.76(12) . .
O2 U1 Cs2 46.53(12) . .
O7 U1 Cs2 49.49(11) 2_645 .
O3 U1 Cs2 99.27(9) 2_645 .
O5 U1 Cs2 53.81(11) . .
O6 U1 Cs2 109.27(10) . .
O4 U1 Cs2 133.52(10) . .
O1 U1 Cs2 36.56(14) . 2_655
O2 U1 Cs2 146.54(14) . 2_655
O7 U1 Cs2 113.28(11) 2_645 2_655
O3 U1 Cs2 120.84(10) 2_645 2_655
O5 U1 Cs2 78.92(11) . 2_655
O6 U1 Cs2 53.96(11) . 2_655
O4 U1 Cs2 85.71(10) . 2_655
Cs2 U1 Cs2 132.253(8) . 2_655
O1 U1 Cs2 168.76(12) . 3_656
O2 U1 Cs2 11.44(13) . 3_656
O7 U1 Cs2 100.00(11) 2_645 3_656
O3 U1 Cs2 88.49(10) 2_645 3_656
O5 U1 Cs2 91.39(11) . 3_656
O6 U1 Cs2 85.48(11) . 3_656
O4 U1 Cs2 76.30(10) . 3_656
Cs2 U1 Cs2 57.478(9) . 3_656
Cs2 U1 Cs2 139.388(9) 2_655 3_656
O1 U1 Cs1 88.45(13) . .
O2 U1 Cs1 93.04(13) . .
O7 U1 Cs1 175.14(10) 2_645 .
O3 U1 Cs1 108.57(9) 2_645 .
O5 U1 Cs1 104.78(10) . .
O6 U1 Cs1 32.68(9) . .
O4 U1 Cs1 35.82(9) . .
Cs2 U1 Cs1 129.871(9) . .
Cs2 U1 Cs1 63.158(7) 2_655 .
Cs2 U1 Cs1 82.013(7) 3_656 .
O8 U2 O9 175.86(18) . .
O8 U2 O12 87.15(17) . 1_565
O9 U2 O12 91.65(17) . 1_565
O8 U2 O14 92.25(17) . 2_655
O9 U2 O14 91.07(17) . 2_655
O12 U2 O14 143.47(13) 1_565 2_655
O8 U2 O10 87.89(16) . 2_755
O9 U2 O10 90.83(16) . 2_755
O12 U2 O10 145.03(13) 1_565 2_755
O14 U2 O10 71.31(13) 2_655 2_755
O8 U2 O13 86.77(16) . 1_665
O9 U2 O13 89.08(17) . 1_665
O12 U2 O13 73.32(13) 1_565 1_665
O14 U2 O13 143.15(13) 2_655 1_665
O10 U2 O13 71.85(14) 2_755 1_665
O8 U2 O11 91.88(16) . 2_655
O9 U2 O11 91.60(17) . 2_655
O12 U2 O11 73.91(14) 1_565 2_655
O14 U2 O11 69.60(13) 2_655 2_655
O10 U2 O11 140.87(14) 2_755 2_655
O13 U2 O11 147.23(14) 1_665 2_655
O8 U2 Cs1 50.68(11) . 2_755
O9 U2 Cs1 125.87(12) . 2_755
O12 U2 Cs1 101.98(9) 1_565 2_755
O14 U2 Cs1 105.70(10) 2_655 2_755
O10 U2 Cs1 50.36(10) 2_755 2_755
O13 U2 Cs1 47.81(10) 1_665 2_755
O11 U2 Cs1 142.52(11) 2_655 2_755
O8 U2 Cs2 95.39(13) . 2_655
O9 U2 Cs2 88.75(13) . 2_655
O12 U2 Cs2 109.39(9) 1_565 2_655
O14 U2 Cs2 34.29(9) 2_655 2_655
O10 U2 Cs2 105.54(10) 2_755 2_655
O13 U2 Cs2 176.58(11) 1_665 2_655
O11 U2 Cs2 35.52(10) 2_655 2_655
Cs1 U2 Cs2 132.276(9) 2_755 2_655
O8 U2 Cs1 155.86(14) . .
O9 U2 Cs1 27.87(14) . .
O12 U2 Cs1 109.31(10) 1_565 .
O14 U2 Cs1 63.94(10) 2_655 .
O10 U2 Cs1 87.99(10) 2_755 .
O13 U2 Cs1 114.38(11) 1_665 .
O11 U2 Cs1 76.64(10) 2_655 .
Cs1 U2 Cs1 136.479(8) 2_755 .
Cs2 U2 Cs1 62.970(7) 2_655 .
O16 Cs1 O6 48.35(11) . .
O16 Cs1 O13 132.32(11) . 2_655
O6 Cs1 O13 98.41(11) . 2_655
O16 Cs1 O9 90.40(12) . .
O6 Cs1 O9 112.45(11) . .
O13 Cs1 O9 70.36(11) 2_655 .
O16 Cs1 O4 96.14(11) . .
O6 Cs1 O4 50.05(10) . .
O13 Cs1 O4 73.50(11) 2_655 .
O9 Cs1 O4 136.18(11) . .
O16 Cs1 O8 61.08(10) . 4_576
O6 Cs1 O8 109.42(10) . 4_576
O13 Cs1 O8 132.11(11) 2_655 4_576
O9 Cs1 O8 63.29(11) . 4_576
O4 Cs1 O8 152.94(10) . 4_576
O16 Cs1 O10 143.03(11) . .
O6 Cs1 O10 96.66(10) . .
O13 Cs1 O10 51.76(11) 2_655 .
O9 Cs1 O10 118.28(10) . .
O4 Cs1 O10 47.17(9) . .
O8 Cs1 O10 151.10(10) 4_576 .
O16 Cs1 O8 164.65(11) . 2_745
O6 Cs1 O8 145.69(11) . 2_745
O13 Cs1 O8 52.61(10) 2_655 2_745
O9 Cs1 O8 77.74(10) . 2_745
O4 Cs1 O8 99.17(10) . 2_745
O8 Cs1 O8 104.38(8) 4_576 2_745
O10 Cs1 O8 52.31(10) . 2_745
O16 Cs1 O15 87.01(11) . 3_656
O6 Cs1 O15 68.42(11) . 3_656
O13 Cs1 O15 114.16(11) 2_655 3_656
O9 Cs1 O15 175.39(11) . 3_656
O4 Cs1 O15 48.02(11) . 3_656
O8 Cs1 O15 112.10(11) 4_576 3_656
O10 Cs1 O15 65.67(10) . 3_656
O8 Cs1 O15 104.13(10) 2_745 3_656
O16 Cs1 O9 117.86(11) . 3_766
O6 Cs1 O9 138.13(11) . 3_766
O13 Cs1 O9 109.43(10) 2_655 3_766
O9 Cs1 O9 106.19(9) . 3_766
O4 Cs1 O9 108.59(10) . 3_766
O8 Cs1 O9 74.10(10) 4_576 3_766
O10 Cs1 O9 78.21(10) . 3_766
O8 Cs1 O9 57.84(10) 2_745 3_766
O15 Cs1 O9 71.81(10) 3_656 3_766
O16 Cs1 Se2 24.84(8) . .
O6 Cs1 Se2 23.51(8) . .
O13 Cs1 Se2 116.10(7) 2_655 .
O9 Cs1 Se2 102.47(7) . .
O4 Cs1 Se2 72.36(7) . .
O8 Cs1 Se2 85.91(6) 4_576 .
O10 Cs1 Se2 119.50(7) . .
O8 Cs1 Se2 168.21(7) 2_745 .
O15 Cs1 Se2 76.58(7) 3_656 .
O9 Cs1 Se2 132.07(6) 3_766 .
O16 Cs1 Se1 120.01(8) . .
O6 Cs1 Se1 72.49(8) . .
O13 Cs1 Se1 55.34(8) 2_655 .
O9 Cs1 Se1 125.26(8) . .
O4 Cs1 Se1 24.25(7) . .
O8 Cs1 Se1 170.39(8) 4_576 .
O10 Cs1 Se1 24.31(7) . .
O8 Cs1 Se1 75.17(7) 2_745 .
O15 Cs1 Se1 59.33(8) 3_656 .
O9 Cs1 Se1 98.08(7) 3_766 .
Se2 Cs1 Se1 95.651(13) . .
O14 Cs2 O11 54.89(11) . .
O14 Cs2 O2 101.78(11) . 3_656
O11 Cs2 O2 136.19(12) . 3_656
O14 Cs2 O1 112.55(11) . 2_645
O11 Cs2 O1 146.33(12) . 2_645
O2 Cs2 O1 73.60(12) 3_656 2_645
O14 Cs2 O7 116.10(11) . 2_645
O11 Cs2 O7 74.77(11) . 2_645
O2 Cs2 O7 141.88(10) 3_656 2_645
O1 Cs2 O7 87.48(11) 2_645 2_645
O14 Cs2 O2 154.86(11) . .
O11 Cs2 O2 100.95(11) . .
O2 Cs2 O2 91.72(11) 3_656 .
O1 Cs2 O2 91.48(11) 2_645 .
O7 Cs2 O2 55.27(11) 2_645 .
O14 Cs2 O15 50.39(11) . .
O11 Cs2 O15 105.22(11) . .
O2 Cs2 O15 65.76(11) 3_656 .
O1 Cs2 O15 69.27(11) 2_645 .
O7 Cs2 O15 137.57(11) 2_645 .
O2 Cs2 O15 153.34(11) . .
O14 Cs2 O5 103.14(10) . .
O11 Cs2 O5 48.60(10) . .
O2 Cs2 O5 127.02(11) 3_656 .
O1 Cs2 O5 133.87(10) 2_645 .
O7 Cs2 O5 49.90(11) 2_645 .
O2 Cs2 O5 52.35(10) . .
O15 Cs2 O5 153.41(10) . .
O14 Cs2 O6 99.42(10) . 2_645
O11 Cs2 O6 95.58(11) . 2_645
O2 Cs2 O6 126.70(11) 3_656 2_645
O1 Cs2 O6 53.11(11) 2_645 2_645
O7 Cs2 O6 45.54(10) 2_645 2_645
O2 Cs2 O6 88.98(10) . 2_645
O15 Cs2 O6 93.39(10) . 2_645
O5 Cs2 O6 93.95(10) . 2_645
O14 Cs2 Se4 23.75(8) . .
O11 Cs2 Se4 78.36(7) . .
O2 Cs2 Se4 86.42(7) 3_656 .
O1 Cs2 Se4 90.98(7) 2_645 .
O7 Cs2 Se4 127.53(7) 2_645 .
O2 Cs2 Se4 176.37(8) . .
O15 Cs2 Se4 26.90(8) . .
O5 Cs2 Se4 126.84(7) . .
O6 Cs2 Se4 94.63(6) 2_645 .
O14 Cs2 Se3 78.59(8) . .
O11 Cs2 Se3 23.73(7) . .
O2 Cs2 Se3 141.18(8) 3_656 .
O1 Cs2 Se3 142.76(8) 2_645 .
O7 Cs2 Se3 56.94(8) 2_645 .
O2 Cs2 Se3 77.64(8) . .
O15 Cs2 Se3 128.81(8) . .
O5 Cs2 Se3 25.65(7) . .
O6 Cs2 Se3 90.76(7) 2_645 .
Se4 Cs2 Se3 101.905(14) . .
O14 Cs2 U1 135.66(8) . .
O11 Cs2 U1 81.23(7) . .
O2 Cs2 U1 115.98(7) 3_656 .
O1 Cs2 U1 100.25(7) 2_645 .
O7 Cs2 U1 34.54(7) 2_645 .
O2 Cs2 U1 24.38(8) . .
O15 Cs2 U1 168.84(8) . .
O5 Cs2 U1 35.14(7) . .
O6 Cs2 U1 76.74(6) 2_645 .
Se4 Cs2 U1 156.952(14) . .
Se3 Cs2 U1 57.553(9) . .
O12 Se1 O10 99.89(19) . .
O12 Se1 O4 101.38(19) . .
O10 Se1 O4 99.09(19) . .
O12 Se1 Cs1 122.65(14) . .
O10 Se1 Cs1 52.15(14) . .
O4 Se1 Cs1 50.72(13) . .
O12 Se1 Cs1 113.71(14) . 4_565
O10 Se1 Cs1 109.59(14) . 4_565
O4 Se1 Cs1 128.84(14) . 4_565
Cs1 Se1 Cs1 122.434(15) . 4_565
O7 Se2 O6 101.4(2) . .
O7 Se2 O16 98.1(2) . .
O6 Se2 O16 96.4(2) . .
O7 Se2 Cs1 104.29(13) . .
O6 Se2 Cs1 47.86(14) . .
O16 Se2 Cs1 48.54(15) . .
O7 Se2 Cs2 44.27(15) . 2_655
O6 Se2 Cs2 57.21(16) . 2_655
O16 Se2 Cs2 99.41(16) . 2_655
Cs1 Se2 Cs2 73.000(11) . 2_655
O11 Se3 O5 101.9(2) . .
O11 Se3 O3 101.2(2) . .
O5 Se3 O3 97.8(2) . .
O11 Se3 Cs2 46.01(14) . .
O5 Se3 Cs2 57.97(15) . .
O3 Se3 Cs2 117.45(14) . .
O13 Se4 O14 102.0(2) . .
O13 Se4 O15 95.5(2) . .
O14 Se4 O15 98.78(19) . .
O13 Se4 Cs2 97.29(13) . .
O14 Se4 Cs2 45.02(13) . .
O15 Se4 Cs2 54.40(14) . .
U1 O1 Cs2 123.1(2) . 2_655
U1 O2 Cs2 161.8(2) . 3_656
U1 O2 Cs2 109.10(17) . .
Cs2 O2 Cs2 88.28(11) 3_656 .
Se3 O3 U1 120.6(2) . 2_655
Se1 O4 U1 128.1(2) . .
Se1 O4 Cs1 105.03(16) . .
U1 O4 Cs1 118.21(14) . .
Se3 O5 U1 143.0(3) . .
Se3 O5 Cs2 96.38(16) . .
U1 O5 Cs2 91.06(13) . .
Se2 O6 U1 126.0(2) . .
Se2 O6 Cs1 108.63(19) . .
U1 O6 Cs1 123.10(15) . .
Se2 O6 Cs2 99.01(18) . 2_655
U1 O6 Cs2 92.85(13) . 2_655
Cs1 O6 Cs2 93.25(10) . 2_655
Se2 O7 U1 138.9(2) . 2_655
Se2 O7 Cs2 113.96(19) . 2_655
U1 O7 Cs2 95.97(14) 2_655 2_655
U2 O8 Cs1 165.6(2) . 4_575
U2 O8 Cs1 105.15(15) . 2_755
Cs1 O8 Cs1 75.62(8) 4_575 2_755
U2 O9 Cs1 136.8(2) . .
U2 O9 Cs1 141.22(18) . 3_766
Cs1 O9 Cs1 73.81(9) . 3_766
Se1 O10 U2 130.2(2) . 2_745
Se1 O10 Cs1 103.53(16) . .
U2 O10 Cs1 95.34(13) 2_745 .
Se3 O11 U2 132.6(2) . 2_645
Se3 O11 Cs2 110.26(17) . .
U2 O11 Cs2 116.49(15) 2_645 .
Se1 O12 U2 122.4(2) . 1_545
Se4 O13 U2 128.3(2) . 1_445
Se4 O13 Cs1 131.0(2) . 2_645
U2 O13 Cs1 98.06(14) 1_445 2_645
Se4 O14 U2 128.19(19) . 2_645
Se4 O14 Cs2 111.22(18) . .
U2 O14 Cs2 118.66(14) 2_645 .
Se4 O15 Cs2 98.70(18) . .
Se4 O15 Cs1 114.42(17) . 3_656
Cs2 O15 Cs1 146.36(14) . 3_656
Se2 O16 Cs1 106.6(2) . .

loop_
_geom_bond_atom_site_label_1
_geom_bond_atom_site_label_2
_geom_bond_distance
_geom_bond_site_symmetry_2
U1 O1 1.789(4) .
U1 O2 1.792(4) .
U1 O7 2.339(4) 2_645
U1 O3 2.351(4) 2_645
U1 O5 2.362(4) .
U1 O6 2.367(4) .
U1 O4 2.402(4) .
U1 Cs2 4.1027(4) .
U1 Cs2 4.3170(5) 2_655
U1 Cs2 4.7457(5) 3_656
U1 Cs1 4.8335(4) .
U2 O8 1.784(4) .
U2 O9 1.784(4) .
U2 O12 2.364(4) 1_565
U2 O14 2.377(4) 2_655
U2 O10 2.380(4) 2_755
U2 O13 2.383(4) 1_665
U2 O11 2.405(4) 2_655
U2 Cs1 4.2056(4) 2_755
U2 Cs2 4.5860(4) 2_655
U2 Cs1 4.6274(5) .
Cs1 O16 3.114(4) .
Cs1 O6 3.116(4) .
Cs1 O13 3.147(4) 2_655
Cs1 O9 3.162(4) .
Cs1 O4 3.210(4) .
Cs1 O8 3.234(4) 4_576
Cs1 O10 3.253(4) .
Cs1 O8 3.371(4) 2_745
Cs1 O15 3.375(4) 3_656
Cs1 O9 3.562(4) 3_766
Cs1 Se2 3.9820(6) .
Cs1 Se1 4.0047(7) .
Cs2 O14 2.944(4) .
Cs2 O11 2.977(4) .
Cs2 O2 3.010(4) 3_656
Cs2 O1 3.071(4) 2_645
Cs2 O7 3.136(4) 2_645
Cs2 O2 3.151(4) .
Cs2 O15 3.191(4) .
Cs2 O5 3.312(4) .
Cs2 O6 3.495(5) 2_645
Cs2 Se4 3.8798(6) .
Cs2 Se3 3.8819(7) .
Se1 O12 1.693(4) .
Se1 O10 1.696(4) .
Se1 O4 1.703(4) .
Se1 Cs1 4.1388(7) 4_565
Se2 O7 1.667(4) .
Se2 O6 1.677(4) .
Se2 O16 1.745(4) .
Se2 Cs2 4.1062(7) 2_655
Se3 O11 1.665(4) .
Se3 O5 1.691(4) .
Se3 O3 1.720(4) .
Se4 O13 1.674(4) .
Se4 O14 1.677(4) .
Se4 O15 1.776(4) .
O1 Cs2 3.071(4) 2_655
O2 Cs2 3.010(4) 3_656
O3 U1 2.351(4) 2_655
O6 Cs2 3.495(5) 2_655
O7 U1 2.339(4) 2_655
O7 Cs2 3.136(4) 2_655
O8 Cs1 3.234(4) 4_575
O8 Cs1 3.371(4) 2_755
O9 Cs1 3.562(4) 3_766
O10 U2 2.380(4) 2_745
O11 U2 2.405(4) 2_645
O12 U2 2.364(4) 1_545
O13 U2 2.383(4) 1_445
O13 Cs1 3.147(4) 2_645
O14 U2 2.377(4) 2_645
O15 Cs1 3.375(4) 3_656
